data_7226924
loop_
_publ_author_name
'Perera, M. D.'
'Desper, J.'
'Sinha, A. S.'
'Aaker\"oy, C. B.'

_publ_section_title
;
 Impact and importance of electrostatic potential calculations for
 predicting structural patterns of hydrogen and halogen bonding
;
_journal_issue 44
_journal_name_full CrystEngComm
_journal_page_first 8631
_journal_paper_doi 10.1039/C6CE02089E
_journal_volume 18
_journal_year 2016
_chemical_formula_moiety
;
(C6 F5 I) (C10 H7 N3)
;
_chemical_formula_sum 'C16 H7 F5 I N3'
_chemical_formula_weight 463.15
_chemical_name_systematic
;
Mp-p1B-H5 F5-I-benzene, [1,2,3]Triazolo[1,5-a]quinoline
;
_space_group_IT_number 14
_symmetry_cell_setting monoclinic
_symmetry_space_group_name_Hall '-P 2ybc'
_symmetry_space_group_name_H-M 'P 1 21/c 1'
_atom_sites_solution_hydrogens geom
_atom_sites_solution_primary direct
_atom_sites_solution_secondary difmap
_audit_creation_method SHELXL-97
_audit_update_record
;
2016-09-27 deposited with the CCDC.
2016-10-17 downloaded from the CCDC.
;
_cell_angle_alpha 90.00
_cell_angle_beta 103.176(5)
_cell_angle_gamma 90.00
_cell_formula_units_Z 4
_cell_length_a 7.8304(9)
_cell_length_b 15.1834(18)
_cell_length_c 12.9152(15)
_cell_measurement_reflns_used 9911
_cell_measurement_temperature 120(2)
_cell_measurement_theta_max 32.58
_cell_measurement_theta_min 2.68
_cell_volume 1495.1(3)
_computing_cell_refinement 'Bruker SAINT'
_computing_data_collection 'Bruker APEX2'
_computing_data_reduction 'Bruker SAINT'
_computing_molecular_graphics 'Bruker SHELXTL'
_computing_publication_material 'Bruker SHELXTL'
_computing_structure_refinement 'SHELXL-97 (Sheldrick, 2008)'
_computing_structure_solution 'SHELXS-97 (Sheldrick, 2008)'
_diffrn_ambient_temperature 120(2)
_diffrn_measured_fraction_theta_full 0.966
_diffrn_measured_fraction_theta_max 0.934
_diffrn_measurement_device_type 'Bruker APEX-II CCD'
_diffrn_measurement_method '\f and \w scans'
_diffrn_radiation_monochromator graphite
_diffrn_radiation_source 'fine-focus sealed tube'
_diffrn_radiation_type MoK\a
_diffrn_radiation_wavelength 0.71073
_diffrn_reflns_av_R_equivalents 0.0227
_diffrn_reflns_av_sigmaI/netI 0.0267
_diffrn_reflns_limit_h_max 11
_diffrn_reflns_limit_h_min -11
_diffrn_reflns_limit_k_max 22
_diffrn_reflns_limit_k_min -19
_diffrn_reflns_limit_l_max 19
_diffrn_reflns_limit_l_min -18
_diffrn_reflns_number 17912
_diffrn_reflns_theta_full 31.00
_diffrn_reflns_theta_max 32.62
_diffrn_reflns_theta_min 2.10
_exptl_absorpt_coefficient_mu 2.203
_exptl_absorpt_correction_T_max 0.7779
_exptl_absorpt_correction_T_min 0.4882
_exptl_absorpt_correction_type multi-scan
_exptl_absorpt_process_details SADABS
_exptl_crystal_colour colourless
_exptl_crystal_density_diffrn 2.058
_exptl_crystal_density_method 'not measured'
_exptl_crystal_description prism
_exptl_crystal_F_000 888
_exptl_crystal_size_max 0.38
_exptl_crystal_size_mid 0.18
_exptl_crystal_size_min 0.12
_refine_diff_density_max 0.688
_refine_diff_density_min -0.542
_refine_diff_density_rms 0.094
_refine_ls_extinction_method none
_refine_ls_goodness_of_fit_ref 1.055
_refine_ls_hydrogen_treatment mixed
_refine_ls_matrix_type full
_refine_ls_number_parameters 226
_refine_ls_number_reflns 5100
_refine_ls_number_restraints 0
_refine_ls_restrained_S_all 1.055
_refine_ls_R_factor_all 0.0350
_refine_ls_R_factor_gt 0.0265
_refine_ls_shift/su_max 0.002
_refine_ls_shift/su_mean 0.000
_refine_ls_structure_factor_coef Fsqd
_refine_ls_weighting_details 'calc w=1/[\s^2^(Fo^2^)+(0.0300P)^2^+0.4500P] where P=(Fo^2^+2Fc^2^)/3'
_refine_ls_weighting_scheme calc
_refine_ls_wR_factor_gt 0.0604
_refine_ls_wR_factor_ref 0.0651
_reflns_number_gt 4248
_reflns_number_total 5100
_reflns_threshold_expression >2sigma(I)
_cod_data_source_file c6ce02089e2.cif
_cod_data_source_block A1XB1
_cod_depositor_comments
;
The following automatic conversions were performed:

'_symmetry_cell_setting' value 'Monoclinic' changed to 'monoclinic'
according to
/usr/data/users/saulius/crontab/automatic-downloads/rss-feeds/RSC/lib/dictionaries/cif_core.dic
dictionary named 'cif_core.dic' version 2.4.2 from 2011-04-26.

Automatic conversion script
Id: cif_fix_values 4268 2015-11-12 08:31:59Z antanas 

 Adding full bibliography for 7226924--7226932.cif.
;
_cod_original_sg_symbol_H-M P2(1)/c
_cod_database_code 7226924

loop_
_symmetry_equiv_pos_as_xyz
'x, y, z'
'-x, y+1/2, -z+1/2'
'-x, -y, -z'
'x, -y-1/2, z-1/2'

loop_
_atom_site_label
_atom_site_type_symbol
_atom_site_fract_x
_atom_site_fract_y
_atom_site_fract_z
_atom_site_U_iso_or_equiv
_atom_site_adp_type
_atom_site_occupancy
_atom_site_symmetry_multiplicity
_atom_site_calc_flag
_atom_site_refinement_flags
N11 N 0.0968(2) 0.51597(10) 0.27291(12) 0.0206(3) Uani 1 1 d .
N12 N 0.1414(2) 0.60279(10) 0.28518(13) 0.0252(3) Uani 1 1 d .
N13 N 0.3104(2) 0.60430(11) 0.32778(14) 0.0284(4) Uani 1 1 d .
C14 C 0.3740(3) 0.52155(13) 0.34277(16) 0.0279(4) Uani 1 1 d .
H14 H 0.4926 0.5062 0.3726 0.033 Uiso 1 1 calc R
C15 C 0.2385(2) 0.46258(12) 0.30764(14) 0.0219(3) Uani 1 1 d .
C16 C 0.2166(3) 0.36939(13) 0.30065(14) 0.0244(4) Uani 1 1 d .
H16 H 0.3142 0.3313 0.3233 0.029 Uiso 1 1 calc R
C17 C 0.0552(3) 0.33633(12) 0.26133(14) 0.0225(4) Uani 1 1 d .
H17 H 0.0394 0.2743 0.2577 0.027 Uiso 1 1 calc R
C18 C -0.0930(2) 0.39253(12) 0.22492(14) 0.0210(3) Uani 1 1 d .
C19 C -0.2614(3) 0.35987(13) 0.18210(15) 0.0250(4) Uani 1 1 d .
H19 H -0.2801 0.2980 0.1782 0.030 Uiso 1 1 calc R
C20 C -0.4003(3) 0.41583(14) 0.14562(16) 0.0300(4) Uani 1 1 d .
H20 H -0.5138 0.3925 0.1169 0.036 Uiso 1 1 calc R
C21 C -0.3746(3) 0.50678(15) 0.15078(17) 0.0321(4) Uani 1 1 d .
H21 H -0.4709 0.5450 0.1246 0.039 Uiso 1 1 calc R
C22 C -0.2116(3) 0.54200(13) 0.19327(16) 0.0259(4) Uani 1 1 d .
H22 H -0.1947 0.6040 0.1975 0.031 Uiso 1 1 calc R
C23 C -0.0725(2) 0.48468(12) 0.22980(14) 0.0213(3) Uani 1 1 d .
C31 C 0.9199(2) 0.73355(12) 0.47752(14) 0.0215(3) Uani 1 1 d .
I1 I 0.662746(16) 0.697471(8) 0.409595(10) 0.02504(5) Uani 1 1 d .
C32 C 0.9688(3) 0.82068(12) 0.49750(15) 0.0213(3) Uani 1 1 d .
F32 F 0.85086(15) 0.88523(7) 0.47073(9) 0.0277(2) Uani 1 1 d .
C33 C 1.1384(3) 0.84359(12) 0.54435(14) 0.0224(4) Uani 1 1 d .
F33 F 1.18375(16) 0.92799(7) 0.56133(9) 0.0295(3) Uani 1 1 d .
C34 C 1.2639(3) 0.77854(13) 0.57195(15) 0.0238(4) Uani 1 1 d .
F34 F 1.42942(17) 0.79967(7) 0.61741(11) 0.0324(3) Uani 1 1 d .
C35 C 1.2181(3) 0.69147(12) 0.55218(15) 0.0231(4) Uani 1 1 d .
F35 F 1.34051(15) 0.62891(8) 0.57950(9) 0.0315(3) Uani 1 1 d .
C36 C 1.0483(3) 0.66979(12) 0.50579(15) 0.0220(3) Uani 1 1 d .
F36 F 1.00757(17) 0.58463(7) 0.49011(10) 0.0299(3) Uani 1 1 d .

loop_
_atom_site_aniso_label
_atom_site_aniso_U_11
_atom_site_aniso_U_22
_atom_site_aniso_U_33
_atom_site_aniso_U_23
_atom_site_aniso_U_13
_atom_site_aniso_U_12
N11 0.0214(7) 0.0176(7) 0.0225(7) -0.0004(5) 0.0043(6) 0.0000(6)
N12 0.0273(8) 0.0193(8) 0.0287(8) -0.0013(6) 0.0061(6) -0.0022(7)
N13 0.0269(8) 0.0242(8) 0.0332(9) -0.0017(7) 0.0050(7) -0.0050(7)
C14 0.0214(9) 0.0256(10) 0.0348(11) 0.0005(8) 0.0025(8) -0.0014(8)
C15 0.0209(8) 0.0207(9) 0.0234(9) 0.0007(7) 0.0038(7) 0.0011(7)
C16 0.0260(9) 0.0208(9) 0.0257(9) 0.0009(7) 0.0047(7) 0.0039(7)
C17 0.0270(9) 0.0159(8) 0.0249(9) 0.0005(6) 0.0068(7) 0.0001(7)
C18 0.0224(8) 0.0196(9) 0.0211(8) -0.0008(6) 0.0052(7) -0.0006(7)
C19 0.0243(9) 0.0217(9) 0.0289(10) -0.0029(7) 0.0061(7) -0.0034(8)
C20 0.0202(9) 0.0354(12) 0.0324(10) -0.0023(8) 0.0020(8) -0.0018(8)
C21 0.0236(10) 0.0324(11) 0.0390(12) 0.0011(9) 0.0044(8) 0.0067(9)
C22 0.0240(9) 0.0208(9) 0.0325(10) -0.0002(7) 0.0055(8) 0.0026(7)
C23 0.0213(8) 0.0208(9) 0.0222(8) -0.0016(6) 0.0060(7) 0.0000(7)
C31 0.0235(9) 0.0167(8) 0.0244(9) -0.0003(6) 0.0056(7) -0.0020(7)
I1 0.02208(7) 0.02262(7) 0.02902(8) -0.00087(4) 0.00289(5) -0.00316(5)
C32 0.0233(9) 0.0179(8) 0.0222(8) 0.0006(6) 0.0041(7) 0.0009(7)
F32 0.0276(6) 0.0176(5) 0.0359(6) -0.0009(4) 0.0033(5) 0.0050(5)
C33 0.0247(9) 0.0174(8) 0.0252(9) -0.0017(7) 0.0058(7) -0.0030(7)
F33 0.0331(6) 0.0176(5) 0.0368(6) -0.0041(5) 0.0059(5) -0.0065(5)
C34 0.0188(8) 0.0271(9) 0.0243(9) -0.0006(7) 0.0026(7) -0.0018(7)
F34 0.0225(6) 0.0316(7) 0.0396(7) -0.0024(5) -0.0005(5) -0.0045(5)
C35 0.0239(9) 0.0207(9) 0.0248(9) 0.0021(7) 0.0055(7) 0.0053(7)
F35 0.0281(6) 0.0251(6) 0.0398(7) 0.0047(5) 0.0045(5) 0.0105(5)
C36 0.0263(9) 0.0148(8) 0.0253(9) -0.0009(6) 0.0068(7) -0.0016(7)
F36 0.0349(6) 0.0134(5) 0.0406(7) -0.0004(5) 0.0071(5) -0.0016(5)

loop_
_atom_type_symbol
_atom_type_description
_atom_type_scat_dispersion_real
_atom_type_scat_dispersion_imag
_atom_type_scat_source
C C 0.0033 0.0016 'International Tables Vol C Tables 4.2.6.8 and 6.1.1.4'
H H 0.0000 0.0000 'International Tables Vol C Tables 4.2.6.8 and 6.1.1.4'
N N 0.0061 0.0033 'International Tables Vol C Tables 4.2.6.8 and 6.1.1.4'
F F 0.0171 0.0103 'International Tables Vol C Tables 4.2.6.8 and 6.1.1.4'
I I -0.4742 1.8119 'International Tables Vol C Tables 4.2.6.8 and 6.1.1.4'

loop_
_geom_angle_atom_site_label_1
_geom_angle_atom_site_label_2
_geom_angle_atom_site_label_3
_geom_angle
N12 N11 C15 111.61(15)
N12 N11 C23 124.70(16)
C15 N11 C23 123.68(16)
N13 N12 N11 105.84(15)
N12 N13 C14 110.35(17)
N13 C14 C15 108.98(18)
N13 C14 H14 125.5
C15 C14 H14 125.5
N11 C15 C14 103.21(16)
N11 C15 C16 119.47(17)
C14 C15 C16 137.32(18)
C17 C16 C15 118.84(18)
C17 C16 H16 120.6
C15 C16 H16 120.6
C16 C17 C18 121.52(18)
C16 C17 H17 119.2
C18 C17 H17 119.2
C19 C18 C23 117.23(17)
C19 C18 C17 122.62(17)
C23 C18 C17 120.14(17)
C20 C19 C18 121.11(18)
C20 C19 H19 119.4
C18 C19 H19 119.4
C19 C20 C21 120.05(19)
C19 C20 H20 120.0
C21 C20 H20 120.0
C22 C21 C20 120.94(19)
C22 C21 H21 119.5
C20 C21 H21 119.5
C21 C22 C23 118.39(18)
C21 C22 H22 120.8
C23 C22 H22 120.8
C22 C23 N11 121.38(17)
C22 C23 C18 122.28(17)
N11 C23 C18 116.34(16)
C36 C31 C32 117.79(18)
C36 C31 I1 120.19(14)
C32 C31 I1 122.02(14)
F32 C32 C33 118.04(16)
F32 C32 C31 120.47(17)
C33 C32 C31 121.49(17)
F33 C33 C32 120.67(17)
F33 C33 C34 119.82(17)
C32 C33 C34 119.50(17)
F34 C34 C35 119.86(18)
F34 C34 C33 120.27(17)
C35 C34 C33 119.87(18)
F35 C35 C36 120.71(17)
F35 C35 C34 119.42(18)
C36 C35 C34 119.87(17)
F36 C36 C35 118.29(17)
F36 C36 C31 120.21(17)
C35 C36 C31 121.48(17)

loop_
_geom_bond_atom_site_label_1
_geom_bond_atom_site_label_2
_geom_bond_distance
N11 N12 1.364(2)
N11 C15 1.365(2)
N11 C23 1.399(2)
N12 N13 1.312(2)
N13 C14 1.349(3)
C14 C15 1.383(3)
C14 H14 0.9500
C15 C16 1.426(3)
C16 C17 1.347(3)
C16 H16 0.9500
C17 C18 1.431(3)
C17 H17 0.9500
C18 C19 1.399(3)
C18 C23 1.408(3)
C19 C20 1.376(3)
C19 H19 0.9500
C20 C21 1.395(3)
C20 H20 0.9500
C21 C22 1.377(3)
C21 H21 0.9500
C22 C23 1.391(3)
C22 H22 0.9500
C31 C36 1.383(3)
C31 C32 1.385(2)
C31 I1 2.0785(19)
C32 F32 1.337(2)
C32 C33 1.373(3)
C33 F33 1.335(2)
C33 C34 1.382(3)
C34 F34 1.334(2)
C34 C35 1.378(3)
C35 F35 1.338(2)
C35 C36 1.368(3)
C36 F36 1.336(2)

loop_
_geom_torsion_atom_site_label_1
_geom_torsion_atom_site_label_2
_geom_torsion_atom_site_label_3
_geom_torsion_atom_site_label_4
_geom_torsion
C15 N11 N12 N13 -0.2(2)
C23 N11 N12 N13 -179.95(16)
N11 N12 N13 C14 0.0(2)
N12 N13 C14 C15 0.1(2)
N12 N11 C15 C14 0.3(2)
C23 N11 C15 C14 -179.98(16)
N12 N11 C15 C16 -179.80(16)
C23 N11 C15 C16 -0.1(3)
N13 C14 C15 N11 -0.2(2)
N13 C14 C15 C16 179.9(2)
N11 C15 C16 C17 -1.1(3)
C14 C15 C16 C17 178.8(2)
C15 C16 C17 C18 1.2(3)
C16 C17 C18 C19 178.88(18)
C16 C17 C18 C23 -0.1(3)
C23 C18 C19 C20 0.5(3)
C17 C18 C19 C20 -178.52(18)
C18 C19 C20 C21 0.1(3)
C19 C20 C21 C22 -0.8(3)
C20 C21 C22 C23 0.8(3)
C21 C22 C23 N11 179.37(18)
C21 C22 C23 C18 -0.2(3)
N12 N11 C23 C22 1.2(3)
C15 N11 C23 C22 -178.48(17)
N12 N11 C23 C18 -179.21(16)
C15 N11 C23 C18 1.1(2)
C19 C18 C23 C22 -0.5(3)
C17 C18 C23 C22 178.56(17)
C19 C18 C23 N11 179.96(16)
C17 C18 C23 N11 -1.0(2)
C36 C31 C32 F32 179.19(16)
I1 C31 C32 F32 -1.8(2)
C36 C31 C32 C33 -0.4(3)
I1 C31 C32 C33 178.68(14)
F32 C32 C33 F33 -0.7(3)
C31 C32 C33 F33 178.83(16)
F32 C32 C33 C34 -179.31(16)
C31 C32 C33 C34 0.3(3)
F33 C33 C34 F34 1.3(3)
C32 C33 C34 F34 179.91(18)
F33 C33 C34 C35 -178.49(17)
C32 C33 C34 C35 0.1(3)
F34 C34 C35 F35 0.4(3)
C33 C34 C35 F35 -179.80(16)
F34 C34 C35 C36 179.84(18)
C33 C34 C35 C36 -0.3(3)
F35 C35 C36 F36 1.0(3)
C34 C35 C36 F36 -178.41(17)
F35 C35 C36 C31 179.68(16)
C34 C35 C36 C31 0.2(3)
C32 C31 C36 F36 178.74(16)
I1 C31 C36 F36 -0.3(2)
C32 C31 C36 C35 0.1(3)
I1 C31 C36 C35 -178.95(14)
